data_7720231
loop_
_publ_author_name
'Rubtsova, Irina K.'
'Yambulatov, Dmitriy S.'
'Shmelev, Maxim A.'
'Voronina, Julia K.'
'Goloveshkin, Alexander S.'
'Babeshkin, Konstantin A.'
'Efimov, Nikolay N.'
'Matiukhina, Anna K.'
'Nikolaevskii, Stanislav A.'
'Kiskin, Mikhail A.'
'Eremenko, Igor L.'

_publ_section_title
;
 The influence of the coordination environment of cobalt(II) ions on the
 magnetic properties of heterometallic complexes with a
 {Co<sub>2</sub>Li<sub>2</sub>} metal core.
;
_journal_issue 7
_journal_name_full 'Dalton transactions (Cambridge, England : 2003)'
_journal_page_first 2883
_journal_page_last 2892
_journal_paper_doi 10.1039/d5dt02560e
_journal_volume 55
_journal_year 2026
_chemical_formula_moiety 'C52 H36 Co2 Li2 N2 O18'
_chemical_formula_sum 'C52 H36 Co2 Li2 N2 O18'
_chemical_formula_weight 1108.57
_space_group_crystal_system monoclinic
_space_group_IT_number 14
_space_group_name_Hall '-P 2ybc'
_space_group_name_H-M_alt 'P 1 21/c 1'
_atom_sites_solution_hydrogens geom
_audit_creation_date 2026-01-12
_audit_creation_method
;
Olex2 1.5
(compiled 2025.07.13 svn.rb7424aed for OlexSys, GUI svn.r7314)
;
_audit_update_record
;
2026-01-12 deposited with the CCDC.	2026-01-13 downloaded from the CCDC.
;
_cell_angle_alpha 90
_cell_angle_beta 107.0200(10)
_cell_angle_gamma 90
_cell_formula_units_Z 2
_cell_length_a 14.9374(4)
_cell_length_b 9.8710(3)
_cell_length_c 17.3397(4)
_cell_measurement_reflns_used 5048
_cell_measurement_temperature 296.15
_cell_measurement_theta_max 28.30
_cell_measurement_theta_min 2.40
_cell_volume 2444.71(11)
_computing_cell_refinement 'SAINT V8.35A (?, 2016)'
_computing_data_reduction 'SAINT V8.35A (?, 2016)'
_computing_molecular_graphics 'Olex2 1.5 (Dolomanov et al., 2009)'
_computing_publication_material 'Olex2 1.5 (Dolomanov et al., 2009)'
_computing_structure_refinement 'XL  (Sheldrick, 2008)'
_computing_structure_solution 'SHELXT 2014/4 (Sheldrick, 2014)'
_diffrn_ambient_temperature 296.15
_diffrn_measured_fraction_theta_full 0.998
_diffrn_measured_fraction_theta_max 0.998
_diffrn_measurement_device_type 'Bruker APEX-II CCD'
_diffrn_measurement_method '\f and \w scans'
_diffrn_radiation_type MoK\a
_diffrn_radiation_wavelength 0.71073
_diffrn_reflns_av_R_equivalents 0.0543
_diffrn_reflns_av_unetI/netI 0.0442
_diffrn_reflns_Laue_measured_fraction_full 0.998
_diffrn_reflns_Laue_measured_fraction_max 0.998
_diffrn_reflns_limit_h_max 18
_diffrn_reflns_limit_h_min -18
_diffrn_reflns_limit_k_max 12
_diffrn_reflns_limit_k_min -12
_diffrn_reflns_limit_l_max 21
_diffrn_reflns_limit_l_min -21
_diffrn_reflns_number 23630
_diffrn_reflns_point_group_measured_fraction_full 0.998
_diffrn_reflns_point_group_measured_fraction_max 0.998
_diffrn_reflns_theta_full 25.242
_diffrn_reflns_theta_max 26.000
_diffrn_reflns_theta_min 2.401
_exptl_absorpt_coefficient_mu 0.758
_exptl_absorpt_correction_T_max 0.7461
_exptl_absorpt_correction_T_min 0.6857
_exptl_absorpt_correction_type multi-scan
_exptl_absorpt_process_details
;
SADABS-2014/5 (Bruker,2014/5) was used for absorption correction.
wR2(int) was 0.0643 before and 0.0561 after correction.
The Ratio of minimum to maximum transmission is 0.9190.
The \l/2 correction factor is 0.00150.
;
_exptl_crystal_colour pink
_exptl_crystal_colour_primary pink
_exptl_crystal_density_diffrn 1.506
_exptl_crystal_description plate
_exptl_crystal_F_000 1132
_exptl_crystal_size_max 0.2
_exptl_crystal_size_mid 0.2
_exptl_crystal_size_min 0.1
_refine_diff_density_max 0.584
_refine_diff_density_min -0.496
_refine_diff_density_rms 0.066
_refine_ls_extinction_method none
_refine_ls_goodness_of_fit_ref 1.067
_refine_ls_hydrogen_treatment constr
_refine_ls_matrix_type full
_refine_ls_number_parameters 352
_refine_ls_number_reflns 4801
_refine_ls_number_restraints 60
_refine_ls_restrained_S_all 1.070
_refine_ls_R_factor_all 0.0814
_refine_ls_R_factor_gt 0.0600
_refine_ls_shift/su_max 0.000
_refine_ls_shift/su_mean 0.000
_refine_ls_structure_factor_coef Fsqd
_refine_ls_weighting_details 'w=1/[\s^2^(Fo^2^)+(0.0391P)^2^+4.9470P] where P=(Fo^2^+2Fc^2^)/3'
_refine_ls_weighting_scheme calc
_refine_ls_wR_factor_gt 0.1259
_refine_ls_wR_factor_ref 0.1355
_reflns_Friedel_coverage 0.000
_reflns_number_gt 3698
_reflns_number_total 4801
_reflns_threshold_expression 'I > 2\s(I)'
_cod_data_source_file d5dt02560e2.cif
_cod_data_source_block 01_a
_cod_database_code 7720231
_shelx_shelxl_version_number 2014/7
_shelx_space_group_comment
;
The symmetry employed for this shelxl refinement is uniquely defined
by the following loop, which should always be used as a source of
symmetry information in preference to the above space-group names.
They are only intended as comments.
;
_shelx_estimated_absorpt_t_max 0.928
_shelx_estimated_absorpt_t_min 0.863
_olex2_refinement_description
;
1. Fixed Uiso
 At 1.2 times of:
  All C(H) groups
2. Restrained distances
 O3A-C2A = O3B-C2B
 1.35 with sigma of 0.02
 O3A-C3A
 1.35 with sigma of 0.02
 C5A-C2A = C5B-C2B
 1.45 with sigma of 0.02
 C4B-C3B
 1.45 with sigma of 0.02
 C4A-C3A
 1.45 with sigma of 0.02
 C4A-C3A \\sim C4B-C3B
 with sigma of 0.02
 O3A-C2A \\sim O3B-C2B
 with sigma of 0.02
 O3B-C3B \\sim O3A-C3A
 with sigma of 0.02
 C5B-C2B \\sim C5A-C2A
 with sigma of 0.02
 C5A-C4A \\sim C5B-C4B
 with sigma of 0.02
3. Uiso/Uaniso restraints and constraints
Uanis(C21A) \\sim Ueq, Uanis(C21B) \\sim Ueq: with sigma of 0.005 and sigma for
terminal atoms of 0.01
Uanis(C21B) \\sim Ueq, Uanis(C21A) \\sim Ueq: with sigma of 0.05 and sigma for
terminal atoms of 0.1
Uanis(C22B) \\sim Ueq, Uanis(C22A) \\sim Ueq: with sigma of 0.05 and sigma for
terminal atoms of 0.1
Uanis(C2B) \\sim Ueq, Uanis(C2A) \\sim Ueq: with sigma of 0.005 and sigma for
terminal atoms of 0.01
Uanis(C3A) \\sim Ueq, Uanis(C3B) \\sim Ueq: with sigma of 0.005 and sigma for
terminal atoms of 0.01
Uanis(C4B) = Uanis(C5B)
Uanis(C16B) = Uanis(C16A)
Uanis(C17B) = Uanis(C17A)
Uanis(C18B) = Uanis(C18A)
Uanis(C19B) = Uanis(C19A)
Uanis(C20B) = Uanis(C20A)
Uanis(N1B) = Uanis(N1A)
Uanis(C21B) = Uanis(C21A)
Uanis(C22B) = Uanis(C22A)
Uanis(C23B) = Uanis(C23A)
Uanis(C24B) = Uanis(C24A)
Uanis(C25B) = Uanis(C25A)
Uanis(C26B) = Uanis(C26A)
Uanis(C5B) = Uanis(C5A)
Uanis(C4B) = Uanis(C4A)
Uanis(O3B) = Uanis(O3A)
4. Others
 Fixed Sof: O3B(0.5) N1B(0.5) C16B(0.5) H16B(0.5) C17B(0.5) H17B(0.5)
 C18B(0.5) C19B(0.5) H19B(0.5) C20B(0.5) H20B(0.5) C21B(0.5) C22B(0.5)
 H22B(0.5) C23B(0.5) H23B(0.5) C24B(0.5) H24B(0.5) C25B(0.5) H25B(0.5)
 C26B(0.5) H26B(0.5) C2B(0.5) C3A(0.5) H3A(0.5) C5B(0.5) H5B(0.5) C4B(0.5)
 H4B(0.5) O3A(0.5) C2A(0.5) C3B(0.5) H3B(0.5) C5A(0.5) H5A(0.5) C4A(0.5)
 H4A(0.5) N1A(0.5) C16A(0.5) H16A(0.5) C17A(0.5) H17A(0.5) C18A(0.5) C19A(0.5)
 H19A(0.5) C20A(0.5) H20A(0.5) C21A(0.5) C22A(0.5) H22A(0.5) C23A(0.5)
 H23A(0.5) C24A(0.5) H24A(0.5) C25A(0.5) H25A(0.5) C26A(0.5) H26A(0.5)
5.a Aromatic/amide H refined with riding coordinates:
 C16B(H16B), C17B(H17B), C19B(H19B), C20B(H20B), C22B(H22B), C23B(H23B),
 C24B(H24B), C25B(H25B), C26B(H26B), C3A(H3A), C5B(H5B), C4B(H4B), C10(H10),
 C15(H15), C9(H9), C8(H8), C14(H14), C13(H13), C3B(H3B), C5A(H5A), C4A(H4A),
 C16A(H16A), C17A(H17A), C19A(H19A), C20A(H20A), C22A(H22A), C23A(H23A),
 C24A(H24A), C25A(H25A), C26A(H26A)
5.b Fitted hexagon refined as free rotating group:
 N1B(C16B,C17B,C18B,C19B,C20B), C21B(C22B,C23B,C24B,C25B,C26B), N1A(C16A,C17A,
 C18A,C19A,C20A), C21A(C22A,C23A,C24A,C25A,C26A)
;
_olex2_submission_special_instructions 'No special instructions were received'

loop_
_space_group_symop_operation_xyz
'x, y, z'
'-x, y+1/2, -z+1/2'
'-x, -y, -z'
'x, -y-1/2, z-1/2'

loop_
_atom_site_label
_atom_site_type_symbol
_atom_site_fract_x
_atom_site_fract_y
_atom_site_fract_z
_atom_site_U_iso_or_equiv
_atom_site_adp_type
_atom_site_occupancy
_atom_site_site_symmetry_order
_atom_site_calc_flag
_atom_site_refinement_flags_posn
_atom_site_refinement_flags_adp
_atom_site_refinement_flags_occupancy
_atom_site_disorder_assembly
_atom_site_disorder_group
Co1 Co 0.73384(3) 0.55177(6) 0.35709(3) 0.03477(17) Uani 1 1 d . . . . .
O8 O 0.95791(17) 0.4638(3) 0.41982(14) 0.0381(6) Uani 1 1 d . . . . .
O7 O 0.82419(17) 0.4489(3) 0.31909(15) 0.0406(7) Uani 1 1 d . . . . .
O1 O 0.68618(18) 0.4819(3) 0.44227(15) 0.0451(7) Uani 1 1 d . . . . .
O3B O 0.5879(17) 0.491(4) 0.5507(15) 0.038(5) Uani 0.5 1 d D . P A 2
O2 O 0.82266(18) 0.4556(3) 0.53878(16) 0.0457(7) Uani 1 1 d . . . . .
O4 O 0.7436(2) 0.7489(3) 0.35064(18) 0.0550(8) Uani 1 1 d . . . . .
O10 O 0.8569(2) 0.7103(3) 0.4621(2) 0.0590(9) Uani 1 1 d . . . . .
N1B N 0.6189(6) 0.5235(12) 0.2570(5) 0.0387(9) Uani 0.5 1 d G . P B 2
C16B C 0.6002(5) 0.3980(10) 0.2193(5) 0.046(2) Uani 0.5 1 d G . P B 2
H16B H 0.6362 0.3232 0.2418 0.055 Uiso 0.5 1 calc R U P B 2
C17B C 0.5278(6) 0.3845(10) 0.1481(4) 0.046(2) Uani 0.5 1 d G . P B 2
H17B H 0.5153 0.3005 0.1229 0.056 Uiso 0.5 1 calc R U P B 2
C18B C 0.4739(6) 0.4964(13) 0.1145(5) 0.0356(9) Uani 0.5 1 d G . P B 2
C19B C 0.4926(8) 0.6219(11) 0.1522(7) 0.037(2) Uani 0.5 1 d G . P B 2
H19B H 0.4566 0.6968 0.1297 0.044 Uiso 0.5 1 calc R U P B 2
C20B C 0.5650(8) 0.6355(9) 0.2234(7) 0.0327(19) Uani 0.5 1 d G . P B 2
H20B H 0.5775 0.7194 0.2486 0.039 Uiso 0.5 1 calc R U P B 2
O6 O 0.7782(3) 1.0158(4) 0.3614(2) 0.0736(11) Uani 1 1 d . . . . .
O9 O 0.9069(2) 0.3036(4) 0.2290(2) 0.0784(12) Uani 1 1 d . . . . .
C6 C 0.9114(2) 0.4274(4) 0.3505(2) 0.0324(8) Uani 1 1 d . . . . .
C21B C 0.3988(12) 0.4895(19) 0.0355(8) 0.0376(13) Uani 0.5 1 d G U P B 2
C22B C 0.3621(14) 0.3610(17) 0.0133(10) 0.037(2) Uani 0.5 1 d G U P B 2
H22B H 0.3826 0.2880 0.0479 0.044 Uiso 0.5 1 calc R U P B 2
C23B C 0.2948(15) 0.342(2) -0.0605(11) 0.048(3) Uani 0.5 1 d G . P B 2
H23B H 0.2703 0.2558 -0.0753 0.058 Uiso 0.5 1 calc R U P B 2
C24B C 0.2641(13) 0.451(3) -0.1121(9) 0.0610(16) Uani 0.5 1 d G . P B 2
H24B H 0.2191 0.4380 -0.1615 0.073 Uiso 0.5 1 calc R U P B 2
C25B C 0.3008(13) 0.579(2) -0.0899(10) 0.059(4) Uani 0.5 1 d G . P B 2
H25B H 0.2803 0.6524 -0.1245 0.071 Uiso 0.5 1 calc R U P B 2
C26B C 0.3681(13) 0.5986(18) -0.0161(10) 0.053(3) Uani 0.5 1 d G . P B 2
H26B H 0.3926 0.6846 -0.0013 0.063 Uiso 0.5 1 calc R U P B 2
C1 C 0.7359(3) 0.4661(4) 0.5154(2) 0.0377(9) Uani 1 1 d . . . . .
C2B C 0.6831(17) 0.4757(19) 0.5759(11) 0.033(4) Uani 0.5 1 d D U P A 2
C7 C 0.9595(3) 0.3548(4) 0.3005(2) 0.0415(10) Uani 1 1 d . . . . .
C11 C 0.8092(3) 0.7891(4) 0.4113(2) 0.0414(10) Uani 1 1 d . . . . .
C3A C 0.5586(14) 0.4623(17) 0.6123(11) 0.056(5) Uani 0.5 1 d D U P A 1
H3A H 0.4957 0.4702 0.6094 0.067 Uiso 0.5 1 calc R U P A 1
C12 C 0.8288(3) 0.9327(4) 0.4220(3) 0.0452(10) Uani 1 1 d . . . . .
C5B C 0.7125(10) 0.4429(18) 0.6572(11) 0.039(3) Uani 0.5 1 d D . P A 1
H5B H 0.7731 0.4335 0.6912 0.046 Uiso 0.5 1 calc R U P A 1
C4B C 0.6357(7) 0.4940(15) 0.6851(9) 0.039(3) Uani 0.5 1 d D . P A 2
H4B H 0.6347 0.5010 0.7383 0.046 Uiso 0.5 1 calc R U P A 2
C10 C 1.0499(3) 0.3284(6) 0.3123(3) 0.0661(15) Uani 1 1 d . . . . .
H10 H 1.0995 0.3512 0.3570 0.079 Uiso 1 1 calc R U . . .
C15 C 0.8832(4) 1.0052(6) 0.4814(3) 0.0734(16) Uani 1 1 d . . . . .
H15 H 0.9232 0.9729 0.5296 0.088 Uiso 1 1 calc R U . . .
C9 C 1.0547(4) 0.2577(7) 0.2420(4) 0.092(2) Uani 1 1 d . . . . .
H9 H 1.1087 0.2271 0.2313 0.111 Uiso 1 1 calc R U . . .
C8 C 0.9682(5) 0.2440(7) 0.1950(4) 0.101(2) Uani 1 1 d . . . . .
H8 H 0.9514 0.1998 0.1455 0.121 Uiso 1 1 calc R U . . .
C14 C 0.8681(6) 1.1423(7) 0.4568(5) 0.107(2) Uani 1 1 d . . . . .
H14 H 0.8968 1.2176 0.4859 0.128 Uiso 1 1 calc R U . . .
C13 C 0.8058(5) 1.1432(6) 0.3848(5) 0.105(2) Uani 1 1 d . . . . .
H13 H 0.7841 1.2206 0.3546 0.126 Uiso 1 1 calc R U . . .
Li1 Li 0.9169(4) 0.5495(7) 0.5069(4) 0.0356(14) Uani 1 1 d . . . . .
O3A O 0.5921(17) 0.459(4) 0.5480(15) 0.038(5) Uani 0.5 1 d D . P A 1
C2A C 0.6875(16) 0.4498(19) 0.5763(11) 0.030(4) Uani 0.5 1 d D U P A 1
C3B C 0.5607(11) 0.4955(16) 0.6184(8) 0.034(3) Uani 0.5 1 d D U P A 2
H3B H 0.4987 0.4988 0.6191 0.041 Uiso 0.5 1 calc R U P A 2
C5A C 0.7145(10) 0.4800(17) 0.6583(11) 0.039(3) Uani 0.5 1 d D . P A 2
H5A H 0.7764 0.4747 0.6903 0.046 Uiso 0.5 1 calc R U P A 2
C4A C 0.6297(8) 0.4527(15) 0.6815(9) 0.039(3) Uani 0.5 1 d D . P A 1
H4A H 0.6253 0.4526 0.7339 0.046 Uiso 0.5 1 calc R U P A 1
N1A N 0.6147(6) 0.5301(11) 0.2606(5) 0.0387(9) Uani 0.5 1 d G . P B 1
C16A C 0.5689(6) 0.4065(10) 0.2419(4) 0.046(2) Uani 0.5 1 d G . P B 1
H16A H 0.5869 0.3334 0.2769 0.055 Uiso 0.5 1 calc R U P B 1
C17A C 0.4964(6) 0.3920(10) 0.1708(5) 0.046(2) Uani 0.5 1 d G . P B 1
H17A H 0.4658 0.3093 0.1583 0.056 Uiso 0.5 1 calc R U P B 1
C18A C 0.4695(6) 0.5012(13) 0.1185(5) 0.0356(9) Uani 0.5 1 d G . P B 1
C19A C 0.5153(8) 0.6248(11) 0.1372(7) 0.037(2) Uani 0.5 1 d G . P B 1
H19A H 0.4973 0.6979 0.1022 0.044 Uiso 0.5 1 calc R U P B 1
C20A C 0.5878(8) 0.6393(9) 0.2083(7) 0.0327(19) Uani 0.5 1 d G . P B 1
H20A H 0.6185 0.7220 0.2208 0.039 Uiso 0.5 1 calc R U P B 1
C21A C 0.3950(12) 0.4762(19) 0.0365(8) 0.0376(13) Uani 0.5 1 d G U P B 1
C22A C 0.3754(14) 0.3519(18) -0.0025(10) 0.037(2) Uani 0.5 1 d G U P B 1
H22A H 0.4077 0.2748 0.0211 0.044 Uiso 0.5 1 calc R U P B 1
C23A C 0.3075(15) 0.343(2) -0.0768(10) 0.048(3) Uani 0.5 1 d G . P B 1
H23A H 0.2943 0.2599 -0.1029 0.058 Uiso 0.5 1 calc R U P B 1
C24A C 0.2591(13) 0.458(3) -0.1120(9) 0.0610(16) Uani 0.5 1 d G . P B 1
H24A H 0.2137 0.4524 -0.1618 0.073 Uiso 0.5 1 calc R U P B 1
C25A C 0.2788(13) 0.583(2) -0.0730(10) 0.059(4) Uani 0.5 1 d G . P B 1
H25A H 0.2464 0.6598 -0.0966 0.071 Uiso 0.5 1 calc R U P B 1
C26A C 0.3467(13) 0.5915(17) 0.0013(10) 0.053(3) Uani 0.5 1 d G . P B 1
H26A H 0.3598 0.6746 0.0274 0.063 Uiso 0.5 1 calc R U P B 1

loop_
_atom_site_aniso_label
_atom_site_aniso_U_11
_atom_site_aniso_U_22
_atom_site_aniso_U_33
_atom_site_aniso_U_23
_atom_site_aniso_U_13
_atom_site_aniso_U_12
Co1 0.0272(3) 0.0488(3) 0.0256(3) 0.0003(2) 0.00338(19) 0.0018(2)
O8 0.0299(13) 0.0538(18) 0.0267(13) -0.0100(12) 0.0021(11) 0.0002(12)
O7 0.0291(13) 0.0562(18) 0.0318(14) -0.0076(13) 0.0014(11) 0.0040(13)
O1 0.0332(14) 0.072(2) 0.0271(14) 0.0041(13) 0.0046(11) -0.0028(14)
O3B 0.030(2) 0.049(15) 0.038(2) -0.001(5) 0.0116(14) 0.006(5)
O2 0.0327(14) 0.063(2) 0.0400(15) 0.0081(14) 0.0091(12) 0.0034(14)
O4 0.0573(19) 0.0543(19) 0.0468(18) -0.0060(15) 0.0048(15) -0.0100(16)
O10 0.062(2) 0.0478(19) 0.066(2) 0.0132(16) 0.0157(17) 0.0143(16)
N1B 0.0339(18) 0.053(2) 0.0260(17) 0.0015(15) 0.0042(14) -0.0012(16)
C16B 0.049(6) 0.044(3) 0.037(5) 0.001(3) 0.000(3) 0.009(4)
C17B 0.053(6) 0.044(3) 0.031(5) -0.001(3) -0.005(3) -0.005(4)
C18B 0.029(2) 0.046(2) 0.030(2) 0.0019(18) 0.0053(16) -0.0005(18)
C19B 0.029(5) 0.047(3) 0.032(5) -0.003(3) 0.006(3) 0.009(3)
C20B 0.024(5) 0.047(3) 0.031(5) -0.004(3) 0.013(3) 0.005(3)
O6 0.073(2) 0.053(2) 0.085(3) 0.0248(19) 0.006(2) -0.0033(18)
O9 0.067(2) 0.107(3) 0.047(2) -0.034(2) -0.0055(17) 0.020(2)
C6 0.0297(18) 0.035(2) 0.032(2) -0.0007(16) 0.0076(15) -0.0026(16)
C21B 0.0329(19) 0.044(3) 0.0336(18) 0.0027(18) 0.0058(15) -0.0023(19)
C22B 0.042(6) 0.052(3) 0.020(6) -0.011(4) 0.016(4) 0.003(3)
C23B 0.054(6) 0.064(3) 0.029(7) -0.016(4) 0.015(4) -0.014(3)
C24B 0.050(3) 0.091(5) 0.033(2) 0.000(3) -0.004(2) -0.009(3)
C25B 0.055(8) 0.071(4) 0.042(7) 0.016(5) -0.003(5) 0.004(5)
C26B 0.059(8) 0.053(3) 0.034(7) 0.013(4) -0.005(4) -0.016(4)
C1 0.036(2) 0.040(2) 0.035(2) 0.0018(17) 0.0082(17) -0.0030(18)
C2B 0.035(6) 0.029(6) 0.034(5) 0.005(4) 0.009(3) 0.003(4)
C7 0.040(2) 0.051(3) 0.028(2) -0.0081(18) 0.0021(17) 0.0023(19)
C11 0.045(2) 0.040(2) 0.043(2) -0.0002(19) 0.019(2) 0.001(2)
C3A 0.055(6) 0.059(7) 0.059(6) -0.002(4) 0.024(4) 0.003(4)
C12 0.045(2) 0.042(3) 0.048(2) 0.001(2) 0.012(2) 0.003(2)
C5B 0.0494(19) 0.029(8) 0.0389(18) 0.000(4) 0.0156(15) -0.006(3)
C4B 0.0494(19) 0.029(8) 0.0389(18) 0.000(4) 0.0156(15) -0.006(3)
C10 0.037(2) 0.106(4) 0.053(3) -0.017(3) 0.009(2) 0.018(3)
C15 0.088(4) 0.064(3) 0.062(3) -0.011(3) 0.012(3) -0.030(3)
C9 0.075(4) 0.132(6) 0.076(4) -0.022(4) 0.030(3) 0.038(4)
C8 0.117(5) 0.126(6) 0.052(3) -0.031(4) 0.015(4) 0.051(5)
C14 0.152(7) 0.054(4) 0.114(6) -0.022(4) 0.038(5) -0.045(4)
C13 0.111(6) 0.042(3) 0.150(7) 0.021(4) 0.020(5) -0.009(4)
Li1 0.028(3) 0.047(4) 0.031(3) 0.001(3) 0.005(2) 0.002(3)
O3A 0.030(2) 0.049(15) 0.038(2) -0.001(5) 0.0116(14) 0.006(5)
C2A 0.030(5) 0.026(6) 0.033(5) 0.002(4) 0.008(3) 0.003(4)
C3B 0.034(4) 0.042(5) 0.033(4) -0.005(4) 0.020(3) -0.002(4)
C5A 0.0494(19) 0.029(8) 0.0389(18) 0.000(4) 0.0156(15) -0.006(3)
C4A 0.0494(19) 0.029(8) 0.0389(18) 0.000(4) 0.0156(15) -0.006(3)
N1A 0.0339(18) 0.053(2) 0.0260(17) 0.0015(15) 0.0042(14) -0.0012(16)
C16A 0.049(6) 0.044(3) 0.037(5) 0.001(3) 0.000(3) 0.009(4)
C17A 0.053(6) 0.044(3) 0.031(5) -0.001(3) -0.005(3) -0.005(4)
C18A 0.029(2) 0.046(2) 0.030(2) 0.0019(18) 0.0053(16) -0.0005(18)
C19A 0.029(5) 0.047(3) 0.032(5) -0.003(3) 0.006(3) 0.009(3)
C20A 0.024(5) 0.047(3) 0.031(5) -0.004(3) 0.013(3) 0.005(3)
C21A 0.0329(19) 0.044(3) 0.0336(18) 0.0027(18) 0.0058(15) -0.0023(19)
C22A 0.042(6) 0.052(3) 0.020(6) -0.011(4) 0.016(4) 0.003(3)
C23A 0.054(6) 0.064(3) 0.029(7) -0.016(4) 0.015(4) -0.014(3)
C24A 0.050(3) 0.091(5) 0.033(2) 0.000(3) -0.004(2) -0.009(3)
C25A 0.055(8) 0.071(4) 0.042(7) 0.016(5) -0.003(5) 0.004(5)
C26A 0.059(8) 0.053(3) 0.034(7) 0.013(4) -0.005(4) -0.016(4)

loop_
_atom_type_symbol
_atom_type_description
_atom_type_scat_dispersion_real
_atom_type_scat_dispersion_imag
_atom_type_scat_source
C C 0.0033 0.0016 'International Tables Vol C Tables 4.2.6.8 and 6.1.1.4'
H H 0.0000 0.0000 'International Tables Vol C Tables 4.2.6.8 and 6.1.1.4'
Co Co 0.3494 0.9721 'International Tables Vol C Tables 4.2.6.8 and 6.1.1.4'
Li Li -0.0003 0.0001 'International Tables Vol C Tables 4.2.6.8 and 6.1.1.4'
N N 0.0061 0.0033 'International Tables Vol C Tables 4.2.6.8 and 6.1.1.4'
O O 0.0106 0.0060 'International Tables Vol C Tables 4.2.6.8 and 6.1.1.4'

loop_
_geom_angle_atom_site_label_1
_geom_angle_atom_site_label_2
_geom_angle_atom_site_label_3
_geom_angle
_geom_angle_site_symmetry_1
_geom_angle_site_symmetry_3
_geom_angle_publ_flag
O7 Co1 O4 115.33(13) . . ?
O7 Co1 N1B 97.6(2) . . ?
O7 Co1 N1A 100.9(2) . . ?
O1 Co1 O7 121.01(12) . . ?
O1 Co1 O4 116.50(13) . . ?
O1 Co1 N1B 101.0(3) . . ?
O1 Co1 N1A 99.1(2) . . ?
O4 Co1 N1B 98.2(3) . . ?
O4 Co1 N1A 96.7(3) . . ?
C6 O8 Li1 130.3(3) . . ?
C6 O8 Li1 140.3(3) . 3_766 ?
Li1 O8 Li1 89.0(3) 3_766 . ?
C6 O7 Co1 131.6(2) . . ?
C1 O1 Co1 124.1(2) . . ?
C3B O3B C2B 106(2) . . ?
C1 O2 Li1 130.9(3) . . ?
C11 O4 Co1 108.4(3) . . ?
C11 O10 Li1 159.3(4) . . ?
C16B N1B Co1 121.1(6) . . ?
C16B N1B C20B 120.0 . . ?
C20B N1B Co1 118.7(6) . . ?
N1B C16B H16B 120.0 . . ?
N1B C16B C17B 120.0 . . ?
C17B C16B H16B 120.0 . . ?
C16B C17B H17B 120.0 . . ?
C16B C17B C18B 120.0 . . ?
C18B C17B H17B 120.0 . . ?
C17B C18B C21B 122.3(10) . . ?
C19B C18B C17B 120.0 . . ?
C19B C18B C21B 117.6(10) . . ?
C18B C19B H19B 120.0 . . ?
C18B C19B C20B 120.0 . . ?
C20B C19B H19B 120.0 . . ?
N1B C20B H20B 120.0 . . ?
C19B C20B N1B 120.0 . . ?
C19B C20B H20B 120.0 . . ?
C13 O6 C12 106.0(5) . . ?
C7 O9 C8 105.9(4) . . ?
O8 C6 O7 124.9(3) . . ?
O8 C6 C7 118.6(3) . . ?
O7 C6 C7 116.5(3) . . ?
C22B C21B C18B 115.1(12) . . ?
C22B C21B C26B 120.0 . . ?
C26B C21B C18B 124.8(12) . . ?
C21B C22B H22B 120.0 . . ?
C21B C22B C23B 120.0 . . ?
C23B C22B H22B 120.0 . . ?
C22B C23B H23B 120.0 . . ?
C24B C23B C22B 120.0 . . ?
C24B C23B H23B 120.0 . . ?
C23B C24B H24B 120.0 . . ?
C25B C24B C23B 120.0 . . ?
C25B C24B H24B 120.0 . . ?
C24B C25B H25B 120.0 . . ?
C24B C25B C26B 120.0 . . ?
C26B C25B H25B 120.0 . . ?
C21B C26B H26B 120.0 . . ?
C25B C26B C21B 120.0 . . ?
C25B C26B H26B 120.0 . . ?
O1 C1 C2B 114.7(8) . . ?
O1 C1 C2A 117.8(8) . . ?
O2 C1 O1 125.6(4) . . ?
O2 C1 C2B 119.4(8) . . ?
O2 C1 C2A 116.5(8) . . ?
O3B C2B C1 119.8(15) . . ?
C5A C2B O3B 110(2) . . ?
C5A C2B C1 130.4(18) . . ?
O9 C7 C6 118.1(3) . . ?
C10 C7 O9 110.9(4) . . ?
C10 C7 C6 131.0(4) . . ?
O4 C11 C12 119.3(4) . . ?
O10 C11 O4 122.5(4) . . ?
O10 C11 C12 118.2(4) . . ?
O3A C3A H3A 124.9 . . ?
O3A C3A C4A 110(2) . . ?
C4A C3A H3A 124.9 . . ?
O6 C12 C11 116.2(4) . . ?
C15 C12 O6 110.4(4) . . ?
C15 C12 C11 133.3(5) . . ?
C2A C5B H5B 126.1 . . ?
C2A C5B C4A 107.9(13) . . ?
C4A C5B H5B 126.1 . . ?
C3B C4B H4B 126.7 . . ?
C3B C4B C5A 106.5(11) . . ?
C5A C4B H4B 126.7 . . ?
C7 C10 H10 127.2 . . ?
C7 C10 C9 105.5(4) . . ?
C9 C10 H10 127.2 . . ?
C12 C15 H15 127.0 . . ?
C12 C15 C14 106.0(5) . . ?
C14 C15 H15 127.0 . . ?
C10 C9 H9 126.5 . . ?
C8 C9 C10 107.1(5) . . ?
C8 C9 H9 126.5 . . ?
O9 C8 H8 124.7 . . ?
C9 C8 O9 110.5(5) . . ?
C9 C8 H8 124.7 . . ?
C15 C14 H14 126.4 . . ?
C13 C14 C15 107.3(6) . . ?
C13 C14 H14 126.4 . . ?
O6 C13 H13 124.9 . . ?
C14 C13 O6 110.3(6) . . ?
C14 C13 H13 124.9 . . ?
O8 Li1 O8 91.0(3) 3_766 . ?
O2 Li1 O8 115.6(3) . 3_766 ?
O2 Li1 O8 115.8(4) . . ?
O10 Li1 O8 125.6(4) . 3_766 ?
O10 Li1 O8 105.3(3) . . ?
O10 Li1 O2 103.2(3) . . ?
C3A O3A C2A 108(2) . . ?
C5B C2A C1 136.0(18) . . ?
C5B C2A O3A 109(2) . . ?
O3A C2A C1 114.8(16) . . ?
O3B C3B C4B 111.0(18) . . ?
O3B C3B H3B 124.5 . . ?
C4B C3B H3B 124.5 . . ?
C2B C5A C4B 106.7(13) . . ?
C2B C5A H5A 126.7 . . ?
C4B C5A H5A 126.7 . . ?
C3A C4A C5B 105.4(13) . . ?
C3A C4A H4A 127.3 . . ?
C5B C4A H4A 127.3 . . ?
C16A N1A Co1 121.9(6) . . ?
C16A N1A C20A 120.0 . . ?
C20A N1A Co1 117.6(6) . . ?
N1A C16A H16A 120.0 . . ?
C17A C16A N1A 120.0 . . ?
C17A C16A H16A 120.0 . . ?
C16A C17A H17A 120.0 . . ?
C16A C17A C18A 120.0 . . ?
C18A C17A H17A 120.0 . . ?
C17A C18A C21A 117.9(10) . . ?
C19A C18A C17A 120.0 . . ?
C19A C18A C21A 121.8(10) . . ?
C18A C19A H19A 120.0 . . ?
C20A C19A C18A 120.0 . . ?
C20A C19A H19A 120.0 . . ?
N1A C20A H20A 120.0 . . ?
C19A C20A N1A 120.0 . . ?
C19A C20A H20A 120.0 . . ?
C22A C21A C18A 125.5(12) . . ?
C22A C21A C26A 120.0 . . ?
C26A C21A C18A 114.5(12) . . ?
C21A C22A H22A 120.0 . . ?
C23A C22A C21A 120.0 . . ?
C23A C22A H22A 120.0 . . ?
C22A C23A H23A 120.0 . . ?
C22A C23A C24A 120.0 . . ?
C24A C23A H23A 120.0 . . ?
C23A C24A H24A 120.0 . . ?
C25A C24A C23A 120.0 . . ?
C25A C24A H24A 120.0 . . ?
C24A C25A H25A 120.0 . . ?
C26A C25A C24A 120.0 . . ?
C26A C25A H25A 120.0 . . ?
C21A C26A H26A 120.0 . . ?
C25A C26A C21A 120.0 . . ?
C25A C26A H26A 120.0 . . ?

loop_
_geom_bond_atom_site_label_1
_geom_bond_atom_site_label_2
_geom_bond_distance
_geom_bond_site_symmetry_2
_geom_bond_publ_flag
Co1 O7 1.951(3) . ?
Co1 O1 1.944(3) . ?
Co1 O4 1.957(3) . ?
Co1 N1B 2.072(8) . ?
Co1 N1A 2.066(8) . ?
O8 C6 1.252(4) . ?
O8 Li1 1.977(7) . ?
O8 Li1 1.933(6) 3_766 ?
O7 C6 1.275(4) . ?
O1 C1 1.277(4) . ?
O3B C2B 1.369(10) . ?
O3B C3B 1.350(12) . ?
O2 C1 1.244(4) . ?
O2 Li1 1.898(7) . ?
O4 C11 1.274(5) . ?
O10 C11 1.234(5) . ?
O10 Li1 1.875(7) . ?
N1B C16B 1.3900 . ?
N1B C20B 1.3900 . ?
C16B H16B 0.9300 . ?
C16B C17B 1.3900 . ?
C17B H17B 0.9300 . ?
C17B C18B 1.3900 . ?
C18B C19B 1.3900 . ?
C18B C21B 1.497(18) . ?
C19B H19B 0.9300 . ?
C19B C20B 1.3900 . ?
C20B H20B 0.9300 . ?
O6 C12 1.371(5) . ?
O6 C13 1.348(7) . ?
O9 C7 1.356(5) . ?
O9 C8 1.358(7) . ?
C6 C7 1.464(5) . ?
C21B C22B 1.3900 . ?
C21B C26B 1.3900 . ?
C22B H22B 0.9300 . ?
C22B C23B 1.3900 . ?
C23B H23B 0.9300 . ?
C23B C24B 1.3900 . ?
C24B H24B 0.9300 . ?
C24B C25B 1.3900 . ?
C25B H25B 0.9300 . ?
C25B C26B 1.3900 . ?
C26B H26B 0.9300 . ?
C1 C2B 1.49(2) . ?
C1 C2A 1.45(2) . ?
C2B C5A 1.37(3) . ?
C7 C10 1.331(6) . ?
C11 C12 1.448(6) . ?
C3A H3A 0.9300 . ?
C3A O3A 1.349(10) . ?
C3A C4A 1.354(10) . ?
C12 C15 1.320(6) . ?
C5B H5B 0.9300 . ?
C5B C2A 1.34(3) . ?
C5B C4A 1.422(15) . ?
C4B H4B 0.9300 . ?
C4B C3B 1.354(10) . ?
C4B C5A 1.393(15) . ?
C10 H10 0.9300 . ?
C10 C9 1.424(7) . ?
C15 H15 0.9300 . ?
C15 C14 1.417(9) . ?
C9 H9 0.9300 . ?
C9 C8 1.317(8) . ?
C8 H8 0.9300 . ?
C14 H14 0.9300 . ?
C14 C13 1.320(9) . ?
C13 H13 0.9300 . ?
Li1 O8 1.933(6) 3_766 ?
O3A C2A 1.368(10) . ?
C3B H3B 0.9300 . ?
C5A H5A 0.9300 . ?
C4A H4A 0.9300 . ?
N1A C16A 1.3900 . ?
N1A C20A 1.3900 . ?
C16A H16A 0.9300 . ?
C16A C17A 1.3900 . ?
C17A H17A 0.9300 . ?
C17A C18A 1.3900 . ?
C18A C19A 1.3900 . ?
C18A C21A 1.547(18) . ?
C19A H19A 0.9300 . ?
C19A C20A 1.3900 . ?
C20A H20A 0.9300 . ?
C21A C22A 1.3900 . ?
C21A C26A 1.3900 . ?
C22A H22A 0.9300 . ?
C22A C23A 1.3900 . ?
C23A H23A 0.9300 . ?
C23A C24A 1.3900 . ?
C24A H24A 0.9300 . ?
C24A C25A 1.3900 . ?
C25A H25A 0.9300 . ?
C25A C26A 1.3900 . ?
C26A H26A 0.9300 . ?

loop_
_geom_torsion_atom_site_label_1
_geom_torsion_atom_site_label_2
_geom_torsion_atom_site_label_3
_geom_torsion_atom_site_label_4
_geom_torsion
_geom_torsion_site_symmetry_1
_geom_torsion_site_symmetry_2
_geom_torsion_site_symmetry_3
_geom_torsion_site_symmetry_4
_geom_torsion_publ_flag
Co1 O7 C6 O8 5.6(6) . . . . ?
Co1 O7 C6 C7 -174.3(3) . . . . ?
Co1 O1 C1 O2 -21.3(6) . . . . ?
Co1 O1 C1 C2B 152.3(8) . . . . ?
Co1 O1 C1 C2A 163.1(8) . . . . ?
Co1 O4 C11 O10 1.5(5) . . . . ?
Co1 O4 C11 C12 -178.1(3) . . . . ?
Co1 N1B C16B C17B -174.2(6) . . . . ?
Co1 N1B C20B C19B 174.3(5) . . . . ?
Co1 N1A C16A C17A -171.8(5) . . . . ?
Co1 N1A C20A C19A 172.1(5) . . . . ?
O8 C6 C7 O9 173.3(4) . . . . ?
O8 C6 C7 C10 -7.1(8) . . . . ?
O7 C6 C7 O9 -6.8(6) . . . . ?
O7 C6 C7 C10 172.8(5) . . . . ?
O1 C1 C2B O3B 4(3) . . . . ?
O1 C1 C2B C5A -171.3(17) . . . . ?
O1 C1 C2A C5B -173.0(19) . . . . ?
O1 C1 C2A O3A -3(2) . . . . ?
O3B C2B C5A C4B 2(2) . . . . ?
O2 C1 C2B O3B 178(2) . . . . ?
O2 C1 C2B C5A 3(2) . . . . ?
O2 C1 C2A C5B 11(3) . . . . ?
O2 C1 C2A O3A -178.5(19) . . . . ?
O4 C11 C12 O6 -4.6(6) . . . . ?
O4 C11 C12 C15 171.1(5) . . . . ?
O10 C11 C12 O6 175.8(4) . . . . ?
O10 C11 C12 C15 -8.4(8) . . . . ?
N1B C16B C17B C18B 0.0 . . . . ?
C16B N1B C20B C19B 0.0 . . . . ?
C16B C17B C18B C19B 0.0 . . . . ?
C16B C17B C18B C21B 176.3(10) . . . . ?
C17B C18B C19B C20B 0.0 . . . . ?
C17B C18B C21B C22B 23.4(11) . . . . ?
C17B C18B C21B C26B -153.7(6) . . . . ?
C18B C19B C20B N1B 0.0 . . . . ?
C18B C21B C22B C23B -177.2(12) . . . . ?
C18B C21B C26B C25B 176.9(13) . . . . ?
C19B C18B C21B C22B -160.2(6) . . . . ?
C19B C18B C21B C26B 22.8(11) . . . . ?
C20B N1B C16B C17B 0.0 . . . . ?
O6 C12 C15 C14 -1.3(7) . . . . ?
O9 C7 C10 C9 1.3(7) . . . . ?
C6 C7 C10 C9 -178.4(5) . . . . ?
C21B C18B C19B C20B -176.5(9) . . . . ?
C21B C22B C23B C24B 0.0 . . . . ?
C22B C21B C26B C25B 0.0 . . . . ?
C22B C23B C24B C25B 0.0 . . . . ?
C23B C24B C25B C26B 0.0 . . . . ?
C24B C25B C26B C21B 0.0 . . . . ?
C26B C21B C22B C23B 0.0 . . . . ?
C1 O2 Li1 O8 -92.3(5) . . . . ?
C1 O2 Li1 O8 163.1(4) . . . 3_766 ?
C1 O2 Li1 O10 22.2(6) . . . . ?
C1 C2B C5A C4B 177.9(15) . . . . ?
C2B O3B C3B C4B 5(3) . . . . ?
C7 O9 C8 C9 -0.5(8) . . . . ?
C7 C10 C9 C8 -1.6(8) . . . . ?
C11 O10 Li1 O8 35.3(12) . . . . ?
C11 O10 Li1 O8 137.8(9) . . . 3_766 ?
C11 O10 Li1 O2 -86.6(11) . . . . ?
C11 C12 C15 C14 -177.2(5) . . . . ?
C3A O3A C2A C1 -170.9(19) . . . . ?
C3A O3A C2A C5B 2(3) . . . . ?
C12 O6 C13 C14 -1.6(8) . . . . ?
C12 C15 C14 C13 0.3(9) . . . . ?
C10 C9 C8 O9 1.3(9) . . . . ?
C15 C14 C13 O6 0.9(10) . . . . ?
C8 O9 C7 C6 179.2(5) . . . . ?
C8 O9 C7 C10 -0.6(6) . . . . ?
C13 O6 C12 C11 178.5(5) . . . . ?
C13 O6 C12 C15 1.8(6) . . . . ?
Li1 O8 C6 O7 5.5(6) . . . . ?
Li1 O8 C6 O7 176.8(4) 3_766 . . . ?
Li1 O8 C6 C7 -3.4(7) 3_766 . . . ?
Li1 O8 C6 C7 -174.6(4) . . . . ?
Li1 O2 C1 O1 40.9(7) . . . . ?
Li1 O2 C1 C2B -132.4(9) . . . . ?
Li1 O2 C1 C2A -143.5(9) . . . . ?
Li1 O10 C11 O4 26.9(13) . . . . ?
Li1 O10 C11 C12 -153.5(9) . . . . ?
O3A C3A C4A C5B 0(2) . . . . ?
C2A C5B C4A C3A 1.2(14) . . . . ?
C3B O3B C2B C1 179.4(18) . . . . ?
C3B O3B C2B C5A -4(3) . . . . ?
C3B C4B C5A C2B 0.9(13) . . . . ?
C5A C4B C3B O3B -4(2) . . . . ?
C4A C3A O3A C2A -1(3) . . . . ?
C4A C5B C2A C1 168.8(17) . . . . ?
C4A C5B C2A O3A -2(2) . . . . ?
N1A C16A C17A C18A 0.0 . . . . ?
C16A N1A C20A C19A 0.0 . . . . ?
C16A C17A C18A C19A 0.0 . . . . ?
C16A C17A C18A C21A 174.2(9) . . . . ?
C17A C18A C19A C20A 0.0 . . . . ?
C17A C18A C21A C22A -23.7(11) . . . . ?
C17A C18A C21A C26A 157.2(6) . . . . ?
C18A C19A C20A N1A 0.0 . . . . ?
C18A C21A C22A C23A -179.1(13) . . . . ?
C18A C21A C26A C25A 179.2(12) . . . . ?
C19A C18A C21A C22A 150.4(7) . . . . ?
C19A C18A C21A C26A -28.7(10) . . . . ?
C20A N1A C16A C17A 0.0 . . . . ?
C21A C18A C19A C20A -174.0(9) . . . . ?
C21A C22A C23A C24A 0.0 . . . . ?
C22A C21A C26A C25A 0.0 . . . . ?
C22A C23A C24A C25A 0.0 . . . . ?
C23A C24A C25A C26A 0.0 . . . . ?
C24A C25A C26A C21A 0.0 . . . . ?
C26A C21A C22A C23A 0.0 . . . . ?
